data_4511783
loop_
_publ_author_name
'Weiss, Charles J.'
'Das, Parthapratim'
'Miller, Deanna L.'
'Helm, Monte L.'
'Appel, Aaron M.'

_publ_section_title
;
 Catalytic Oxidation of Alcohol via Nickel Phosphine Complexes with
 Pendant Amines
;
_journal_issue 9
_journal_name_full 'ACS Catalysis'
_journal_page_first 2951
_journal_paper_doi 10.1021/cs500853f
_journal_volume 4
_journal_year 2014
_chemical_formula_moiety 'C24 H50 N4 Ni P2, 2(B F4), C2 H3 N'
_chemical_formula_sum 'C26 H53 B2 F8 N5 Ni P2'
_chemical_formula_weight 730.00
_chemical_name_systematic '[Ni(PtBu2NtBu2)(CH3CN)2](BF4)2'
_space_group_crystal_system monoclinic
_space_group_IT_number 4
_space_group_name_Hall 'P 2yb'
_space_group_name_H-M_alt 'P 1 21 1'
_symmetry_space_group_name_Hall 'P 2yb'
_symmetry_space_group_name_H-M 'P 1 21 1'
_atom_sites_solution_hydrogens geom
_atom_sites_solution_primary iterative
_audit_creation_date 2014-03-28
_audit_creation_method
;
Olex2 1.2
(compiled 2014.03.20 svn.r2918 for OlexSys, GUI svn.r4813)
;
_cell_angle_alpha 90
_cell_angle_beta 90.393(5)
_cell_angle_gamma 90
_cell_formula_units_Z 2
_cell_length_a 10.6454(9)
_cell_length_b 10.5867(9)
_cell_length_c 17.3734(15)
_cell_measurement_reflns_used 9946
_cell_measurement_temperature 140
_cell_measurement_theta_max 30.36
_cell_measurement_theta_min 2.24
_cell_volume 1957.9(3)
_computing_molecular_graphics 'Olex2 (Dolomanov et al., 2009)'
_computing_publication_material 'Olex2 (Dolomanov et al., 2009)'
_computing_structure_refinement 'ShelXL (Sheldrick, 2008)'
_computing_structure_solution 'olex2.solve (Bourhis et al., 2013)'
_diffrn_ambient_temperature 140
_diffrn_measured_fraction_theta_full 0.998
_diffrn_measured_fraction_theta_max 0.980
_diffrn_measurement_device_type 'Bruker APEX-II CCD'
_diffrn_measurement_method '\f and \w scans'
_diffrn_radiation_monochromator graphite
_diffrn_radiation_type MoK\a
_diffrn_radiation_wavelength 0.71073
_diffrn_reflns_av_R_equivalents 0.0465
_diffrn_reflns_av_unetI/netI 0.0505
_diffrn_reflns_Laue_measured_fraction_full 0.998
_diffrn_reflns_Laue_measured_fraction_max 0.980
_diffrn_reflns_limit_h_max 15
_diffrn_reflns_limit_h_min -15
_diffrn_reflns_limit_k_max 15
_diffrn_reflns_limit_k_min -15
_diffrn_reflns_limit_l_max 24
_diffrn_reflns_limit_l_min -24
_diffrn_reflns_number 40144
_diffrn_reflns_point_group_measured_fraction_full 0.998
_diffrn_reflns_point_group_measured_fraction_max 0.980
_diffrn_reflns_theta_full 25.242
_diffrn_reflns_theta_max 30.772
_diffrn_reflns_theta_min 1.172
_diffrn_standards_number 0
_exptl_absorpt_coefficient_mu 0.638
_exptl_absorpt_correction_T_max 0.7461
_exptl_absorpt_correction_T_min 0.5953
_exptl_absorpt_correction_type multi-scan
_exptl_absorpt_process_details
;
SADABS-2008/1 (Bruker,2008) was used for absorption correction.
wR2(int) was 0.1201 before and 0.0752 after correction.
The Ratio of minimum to maximum transmission is 0.7979.
The \l/2 correction factor is 0.0015.
;
_exptl_crystal_colour 'clear light orange'
_exptl_crystal_colour_lustre clear
_exptl_crystal_colour_modifier light
_exptl_crystal_colour_primary orange
_exptl_crystal_density_diffrn 1.238
_exptl_crystal_description block
_exptl_crystal_F_000 768
_exptl_crystal_size_max 0.58
_exptl_crystal_size_mid 0.58
_exptl_crystal_size_min 0.35
_refine_diff_density_max 1.118
_refine_diff_density_min -1.218
_refine_diff_density_rms 0.138
_refine_ls_abs_structure_details
;
 Refined as an inversion twin.
;
_refine_ls_abs_structure_Flack 0.11(3)
_refine_ls_extinction_method none
_refine_ls_goodness_of_fit_ref 1.077
_refine_ls_hydrogen_treatment constr
_refine_ls_matrix_type full
_refine_ls_number_parameters 420
_refine_ls_number_reflns 11845
_refine_ls_number_restraints 1
_refine_ls_restrained_S_all 1.077
_refine_ls_R_factor_all 0.0849
_refine_ls_R_factor_gt 0.0766
_refine_ls_shift/su_max 0.001
_refine_ls_shift/su_mean 0.000
_refine_ls_structure_factor_coef Fsqd
_refine_ls_weighting_details
;
 w=1/[\s^2^(Fo^2^)+(0.1015P)^2^+6.0211P]
 where P=(Fo^2^+2Fc^2^)/3
;
_refine_ls_weighting_scheme calc
_refine_ls_wR_factor_gt 0.2093
_refine_ls_wR_factor_ref 0.2164
_reflns_Friedel_coverage 0.907
_reflns_Friedel_fraction_full 0.999
_reflns_Friedel_fraction_max 0.981
_reflns_number_gt 10551
_reflns_number_total 11845
_reflns_threshold_expression 'I > 2\s(I)'
_cod_data_source_file cs500853f_si_002.cif
_cod_data_source_block helm155_0m
_cod_depositor_comments 'Adding full bibliography for 4511782--4511784.cif.'
_cod_database_code 4511783
_shelxl_version_number 2013-2
_shelx_space_group_comment
;
The symmetry employed for this shelxl refinement is uniquely defined
by the following loop, which should always be used as a source of
symmetry information in preference to the above space-group names.
They are only intended as comments.
;
_shelx_estimated_absorpt_t_max 0.808
_shelx_estimated_absorpt_t_min 0.709
_olex2_refinement_description
;
1. Fixed Uiso
 At 1.2 times of:
  All C(H,H) groups
 At 1.5 times of:
  All C(H,H,H) groups
2. Uiso/Uaniso restraints and constraints
Uanis(N5) = Uanis(C25) = Uanis(C26)
3. Others
 Sof(F4A)=Sof(F2A)=1-FVAR(1)
 Sof(F2)=Sof(F4)=FVAR(1)
4.a Secondary CH2 refined with riding coordinates:
 C1(H1A,H1B), C2(H2A,H2B), C3(H3A,H3B), C4(H4A,H4B)
4.b Idealised Me refined as rotating group:
 C6(H6A,H6B,H6C), C7(H7A,H7B,H7C), C8(H8A,H8B,H8C), C10(H10A,H10B,H10C),
 C11(H11A,H11B,H11C), C12(H12A,H12B,H12C), C14(H14A,H14B,H14C), C15(H15A,H15B,
 H15C), C16(H16A,H16B,H16C), C18(H18A,H18B,H18C), C19(H19A,H19B,H19C), C20(H20A,
 H20B,H20C), C22(H22A,H22B,H22C), C24(H24A,H24B,H24C), C26(H26A,H26B,H26C)
;

loop_
_space_group_symop_operation_xyz
'x, y, z'
'-x, y+1/2, -z'

loop_
_atom_site_label
_atom_site_type_symbol
_atom_site_fract_x
_atom_site_fract_y
_atom_site_fract_z
_atom_site_U_iso_or_equiv
_atom_site_adp_type
_atom_site_occupancy
_atom_site_site_symmetry_order
_atom_site_calc_flag
_atom_site_refinement_flags_posn
_atom_site_refinement_flags_occupancy
_atom_site_disorder_assembly
_atom_site_disorder_group
Ni1 Ni 0.26141(6) 0.67411(7) 0.75008(5) 0.01920(17) Uani 1 1 d . . . .
P1 P 0.14331(13) 0.57165(14) 0.66724(9) 0.0184(3) Uani 1 1 d . . . .
P2 P 0.14318(13) 0.57482(13) 0.83393(9) 0.0171(3) Uani 1 1 d . . . .
N1 N 0.0906(5) 0.3642(5) 0.7517(3) 0.0215(10) Uani 1 1 d . . . .
N2 N -0.0397(4) 0.6903(4) 0.7477(3) 0.0172(8) Uani 1 1 d . . . .
N3 N 0.3579(6) 0.7613(7) 0.6754(4) 0.0337(14) Uani 1 1 d . . . .
N4 N 0.3572(6) 0.7683(6) 0.8234(4) 0.0300(12) Uani 1 1 d . . . .
C1 C 0.1583(6) 0.3983(5) 0.6845(4) 0.0235(12) Uani 1 1 d . . . .
H1A H 0.1247 0.3513 0.6396 0.028 Uiso 1 1 calc R . . .
H1B H 0.2479 0.3757 0.6911 0.028 Uiso 1 1 calc R . . .
C2 C 0.1574(6) 0.4023(6) 0.8214(4) 0.0245(12) Uani 1 1 d . . . .
H2A H 0.2471 0.3786 0.8175 0.029 Uiso 1 1 calc R . . .
H2B H 0.1215 0.3584 0.8665 0.029 Uiso 1 1 calc R . . .
C3 C -0.0249(5) 0.6089(6) 0.6813(4) 0.0214(11) Uani 1 1 d . . . .
H3A H -0.0587 0.6515 0.6349 0.026 Uiso 1 1 calc R . . .
H3B H -0.0727 0.5297 0.6890 0.026 Uiso 1 1 calc R . . .
C4 C -0.0246(5) 0.6110(6) 0.8182(4) 0.0204(11) Uani 1 1 d . . . .
H4A H -0.0726 0.5315 0.8122 0.024 Uiso 1 1 calc R . . .
H4B H -0.0580 0.6568 0.8634 0.024 Uiso 1 1 calc R . . .
C5 C 0.1672(7) 0.5922(6) 0.5622(4) 0.0274(13) Uani 1 1 d . . . .
C6 C 0.3013(8) 0.5486(10) 0.5421(5) 0.043(2) Uani 1 1 d . . . .
H6A H 0.3592 0.5729 0.5836 0.064 Uiso 1 1 calc GR . . .
H6B H 0.3275 0.5887 0.4939 0.064 Uiso 1 1 calc GR . . .
H6C H 0.3024 0.4566 0.5359 0.064 Uiso 1 1 calc GR . . .
C7 C 0.0712(8) 0.5103(8) 0.5178(4) 0.0357(16) Uani 1 1 d . . . .
H7A H -0.0085 0.5092 0.5456 0.054 Uiso 1 1 calc GR . . .
H7B H 0.1035 0.4239 0.5133 0.054 Uiso 1 1 calc GR . . .
H7C H 0.0578 0.5458 0.4663 0.054 Uiso 1 1 calc GR . . .
C8 C 0.1479(8) 0.7325(9) 0.5405(5) 0.0402(18) Uani 1 1 d . . . .
H8A H 0.0586 0.7539 0.5442 0.060 Uiso 1 1 calc GR . . .
H8B H 0.1764 0.7465 0.4876 0.060 Uiso 1 1 calc GR . . .
H8C H 0.1966 0.7859 0.5758 0.060 Uiso 1 1 calc GR . . .
C9 C 0.0439(7) 0.2275(6) 0.7530(4) 0.0296(14) Uani 1 1 d . . . .
C10 C -0.0375(10) 0.2077(9) 0.6808(6) 0.052(2) Uani 1 1 d . . . .
H10A H -0.1241 0.2332 0.6916 0.078 Uiso 1 1 calc GR . . .
H10B H -0.0359 0.1184 0.6662 0.078 Uiso 1 1 calc GR . . .
H10C H -0.0044 0.2590 0.6386 0.078 Uiso 1 1 calc GR . . .
C11 C 0.1533(11) 0.1348(8) 0.7565(7) 0.056(3) Uani 1 1 d . . . .
H11A H 0.2009 0.1395 0.7085 0.085 Uiso 1 1 calc GR . . .
H11B H 0.1210 0.0489 0.7632 0.085 Uiso 1 1 calc GR . . .
H11C H 0.2084 0.1564 0.7999 0.085 Uiso 1 1 calc GR . . .
C12 C -0.0386(10) 0.2108(8) 0.8231(6) 0.047(2) Uani 1 1 d . . . .
H12A H 0.0138 0.2110 0.8697 0.070 Uiso 1 1 calc GR . . .
H12B H -0.0837 0.1303 0.8193 0.070 Uiso 1 1 calc GR . . .
H12C H -0.0992 0.2803 0.8256 0.070 Uiso 1 1 calc GR . . .
C13 C 0.1700(7) 0.6014(7) 0.9397(4) 0.0283(14) Uani 1 1 d . . . .
C14 C 0.0745(8) 0.5251(8) 0.9854(4) 0.0369(16) Uani 1 1 d . . . .
H14A H -0.0107 0.5516 0.9709 0.055 Uiso 1 1 calc GR . . .
H14B H 0.0877 0.5398 1.0406 0.055 Uiso 1 1 calc GR . . .
H14C H 0.0850 0.4351 0.9741 0.055 Uiso 1 1 calc GR . . .
C15 C 0.3024(8) 0.5584(9) 0.9619(5) 0.0402(18) Uani 1 1 d . . . .
H15A H 0.3157 0.4717 0.9440 0.060 Uiso 1 1 calc GR . . .
H15B H 0.3123 0.5617 1.0180 0.060 Uiso 1 1 calc GR . . .
H15C H 0.3642 0.6144 0.9379 0.060 Uiso 1 1 calc GR . . .
C16 C 0.1463(7) 0.7413(8) 0.9574(5) 0.0332(16) Uani 1 1 d . . . .
H16A H 0.2106 0.7930 0.9324 0.050 Uiso 1 1 calc GR . . .
H16B H 0.1499 0.7548 1.0132 0.050 Uiso 1 1 calc GR . . .
H16C H 0.0631 0.7655 0.9378 0.050 Uiso 1 1 calc GR . . .
C17 C -0.1536(6) 0.7714(6) 0.7472(4) 0.0258(12) Uani 1 1 d . . . .
C18 C -0.1489(7) 0.8571(6) 0.8173(5) 0.0324(15) Uani 1 1 d . . . .
H18A H -0.1696 0.8082 0.8634 0.049 Uiso 1 1 calc GR . . .
H18B H -0.2098 0.9258 0.8108 0.049 Uiso 1 1 calc GR . . .
H18C H -0.0643 0.8926 0.8229 0.049 Uiso 1 1 calc GR . . .
C19 C -0.1465(7) 0.8534(8) 0.6750(5) 0.0384(18) Uani 1 1 d . . . .
H19A H -0.0584 0.8638 0.6601 0.058 Uiso 1 1 calc GR . . .
H19B H -0.1834 0.9364 0.6855 0.058 Uiso 1 1 calc GR . . .
H19C H -0.1931 0.8126 0.6330 0.058 Uiso 1 1 calc GR . . .
C20 C -0.2772(6) 0.6939(8) 0.7461(6) 0.041(2) Uani 1 1 d . . . .
H20A H -0.2720 0.6280 0.7066 0.062 Uiso 1 1 calc GR . . .
H20B H -0.3481 0.7500 0.7344 0.062 Uiso 1 1 calc GR . . .
H20C H -0.2897 0.6547 0.7966 0.062 Uiso 1 1 calc GR . . .
C21 C 0.4251(7) 0.8226(9) 0.6425(5) 0.0420(19) Uani 1 1 d . . . .
C22 C 0.5134(9) 0.8939(13) 0.5959(7) 0.062(3) Uani 1 1 d . . . .
H22A H 0.4687 0.9329 0.5525 0.094 Uiso 1 1 calc GR . . .
H22B H 0.5784 0.8370 0.5764 0.094 Uiso 1 1 calc GR . . .
H22C H 0.5526 0.9599 0.6274 0.094 Uiso 1 1 calc GR . . .
C23 C 0.4232(7) 0.8337(11) 0.8550(5) 0.047(2) Uani 1 1 d . . . .
C24 C 0.5109(9) 0.9144(14) 0.8947(8) 0.075(4) Uani 1 1 d . . . .
H24A H 0.5836 0.8645 0.9116 0.113 Uiso 1 1 calc GR . . .
H24B H 0.4702 0.9520 0.9396 0.113 Uiso 1 1 calc GR . . .
H24C H 0.5388 0.9815 0.8599 0.113 Uiso 1 1 calc GR . . .
F5 F 0.8149(8) 0.7194(8) 0.0030(6) 0.084(2) Uani 1 1 d . . . .
F6 F 0.6330(12) 0.7097(9) 0.0617(8) 0.131(5) Uani 1 1 d . . . .
F7 F 0.6388(15) 0.6542(14) -0.0573(9) 0.160(6) Uani 1 1 d . . . .
F8 F 0.7354(9) 0.5382(7) 0.0259(10) 0.132(5) Uani 1 1 d . . . .
B2 B 0.7103(10) 0.6445(14) 0.0135(8) 0.059(4) Uani 1 1 d . . . .
N5 N 0.4467(10) 0.5048(12) 0.7592(9) 0.085(3) Uani 1 1 d . . . .
C25 C 0.5107(13) 0.4521(15) 0.8121(11) 0.085(3) Uani 1 1 d . . . .
C26 C 0.5903(13) 0.3759(15) 0.8703(11) 0.085(3) Uani 1 1 d . . . .
H26A H 0.6122 0.2939 0.8479 0.127 Uiso 1 1 calc GR . . .
H26B H 0.5420 0.3627 0.9175 0.127 Uiso 1 1 calc GR . . .
H26C H 0.6674 0.4227 0.8826 0.127 Uiso 1 1 calc GR . . .
F1 F 0.8138(9) 0.7145(8) 0.4972(6) 0.089(3) Uani 1 1 d . . . .
F2 F 0.6363(13) 0.7072(14) 0.4336(10) 0.092(5) Uani 0.64(2) 1 d . P A 1
B1 B 0.7136(11) 0.6270(18) 0.4858(7) 0.065(4) Uani 1 1 d . . . .
F3 F 0.7384(11) 0.5281(11) 0.4455(12) 0.164(7) Uani 1 1 d . . B 1
F4 F 0.599(2) 0.628(2) 0.5128(19) 0.152(11) Uani 0.64(2) 1 d . P A 2
F4A F 0.742(4) 0.526(3) 0.5475(14) 0.124(15) Uani 0.36(2) 1 d . P A 2
F2A F 0.635(2) 0.671(3) 0.559(2) 0.097(10) Uani 0.36(2) 1 d . P A 1

loop_
_atom_site_aniso_label
_atom_site_aniso_U_11
_atom_site_aniso_U_22
_atom_site_aniso_U_33
_atom_site_aniso_U_23
_atom_site_aniso_U_13
_atom_site_aniso_U_12
Ni1 0.0171(3) 0.0138(3) 0.0267(3) -0.0011(3) -0.0001(2) -0.0061(3)
P1 0.0174(6) 0.0162(6) 0.0216(7) -0.0020(5) 0.0015(5) -0.0001(5)
P2 0.0175(6) 0.0115(6) 0.0223(7) 0.0004(5) -0.0003(5) 0.0002(5)
N1 0.026(2) 0.014(2) 0.025(2) -0.0003(18) 0.0012(19) -0.0037(17)
N2 0.0186(18) 0.008(2) 0.025(2) -0.0028(17) 0.0012(16) 0.0054(16)
N3 0.025(3) 0.049(4) 0.028(3) 0.001(3) -0.003(2) -0.007(2)
N4 0.028(3) 0.026(3) 0.036(3) -0.002(2) -0.001(2) -0.011(2)
C1 0.028(3) 0.012(2) 0.031(3) -0.003(2) 0.007(2) -0.001(2)
C2 0.029(3) 0.011(2) 0.034(3) 0.002(2) -0.002(2) 0.001(2)
C3 0.015(2) 0.022(3) 0.028(3) -0.005(2) 0.000(2) -0.0004(19)
C4 0.018(2) 0.018(3) 0.025(3) 0.000(2) 0.001(2) 0.0007(19)
C5 0.033(3) 0.023(3) 0.026(3) -0.004(2) 0.004(3) 0.001(2)
C6 0.036(4) 0.061(6) 0.032(4) -0.012(4) 0.009(3) 0.012(4)
C7 0.047(4) 0.039(4) 0.021(3) -0.002(3) -0.002(3) 0.007(3)
C8 0.037(4) 0.051(5) 0.032(4) 0.005(3) 0.006(3) -0.002(3)
C9 0.047(4) 0.008(2) 0.034(3) -0.005(2) 0.000(3) -0.008(2)
C10 0.071(6) 0.040(5) 0.045(5) -0.012(4) -0.003(4) -0.035(4)
C11 0.071(6) 0.014(3) 0.085(8) -0.001(4) 0.005(6) 0.001(3)
C12 0.058(5) 0.032(4) 0.050(5) 0.000(3) 0.009(4) -0.025(4)
C13 0.031(3) 0.032(3) 0.022(3) -0.002(2) 0.000(2) 0.003(3)
C14 0.053(4) 0.039(4) 0.019(3) 0.004(3) 0.006(3) 0.008(3)
C15 0.035(4) 0.048(5) 0.037(4) 0.010(4) -0.007(3) 0.006(3)
C16 0.032(3) 0.038(4) 0.029(3) -0.012(3) -0.003(3) -0.001(3)
C17 0.018(2) 0.015(2) 0.045(4) 0.001(2) 0.001(2) 0.005(2)
C18 0.030(3) 0.019(3) 0.048(4) -0.008(3) 0.002(3) 0.007(2)
C19 0.031(3) 0.030(4) 0.054(5) 0.017(3) 0.005(3) 0.009(3)
C20 0.017(3) 0.036(5) 0.070(6) -0.010(4) 0.002(3) -0.003(3)
C21 0.026(3) 0.053(5) 0.047(5) 0.019(4) -0.001(3) -0.008(3)
C22 0.036(4) 0.084(8) 0.067(7) 0.038(6) 0.004(4) -0.009(5)
C23 0.024(3) 0.075(7) 0.043(5) -0.028(4) 0.002(3) -0.007(4)
C24 0.031(4) 0.104(10) 0.090(9) -0.069(8) -0.002(5) -0.013(5)
F5 0.068(5) 0.064(5) 0.120(7) -0.010(5) 0.011(5) -0.008(4)
F6 0.142(9) 0.071(6) 0.182(12) -0.017(7) 0.096(9) -0.007(6)
F7 0.189(13) 0.119(10) 0.172(12) -0.057(10) -0.095(10) 0.011(10)
F8 0.080(6) 0.033(4) 0.284(17) 0.003(6) 0.029(8) -0.003(4)
B2 0.040(5) 0.083(11) 0.056(6) -0.036(7) 0.011(4) -0.009(5)
N5 0.053(4) 0.069(5) 0.132(8) -0.024(5) -0.001(4) -0.011(3)
C25 0.053(4) 0.069(5) 0.132(8) -0.024(5) -0.001(4) -0.011(3)
C26 0.053(4) 0.069(5) 0.132(8) -0.024(5) -0.001(4) -0.011(3)
F1 0.081(5) 0.070(5) 0.117(7) 0.007(5) -0.016(5) -0.019(4)
F2 0.070(8) 0.084(10) 0.122(12) 0.007(8) -0.041(8) 0.005(6)
B1 0.040(5) 0.113(13) 0.042(6) 0.019(6) -0.008(4) -0.022(6)
F3 0.093(8) 0.074(7) 0.33(2) -0.058(11) -0.016(10) -0.013(6)
F4 0.094(13) 0.15(2) 0.21(3) -0.10(2) 0.036(15) -0.002(12)
F4A 0.23(4) 0.10(2) 0.048(13) 0.038(13) -0.015(17) -0.07(2)
F2A 0.081(15) 0.078(16) 0.13(2) -0.019(18) 0.040(15) -0.040(15)

loop_
_atom_type_symbol
_atom_type_description
_atom_type_scat_dispersion_real
_atom_type_scat_dispersion_imag
_atom_type_scat_source
C C 0.0033 0.0016 'International Tables Vol C Tables 4.2.6.8 and 6.1.1.4'
H H 0.0000 0.0000 'International Tables Vol C Tables 4.2.6.8 and 6.1.1.4'
B B 0.0013 0.0007 'International Tables Vol C Tables 4.2.6.8 and 6.1.1.4'
F F 0.0171 0.0103 'International Tables Vol C Tables 4.2.6.8 and 6.1.1.4'
N N 0.0061 0.0033 'International Tables Vol C Tables 4.2.6.8 and 6.1.1.4'
Ni Ni 0.3393 1.1124 'International Tables Vol C Tables 4.2.6.8 and 6.1.1.4'
P P 0.1023 0.0942 'International Tables Vol C Tables 4.2.6.8 and 6.1.1.4'

loop_
_geom_angle_atom_site_label_1
_geom_angle_atom_site_label_2
_geom_angle_atom_site_label_3
_geom_angle
P1 Ni1 P2 82.54(6)
N3 Ni1 P1 95.9(2)
N3 Ni1 P2 177.8(2)
N3 Ni1 N4 85.0(3)
N4 Ni1 P1 177.2(2)
N4 Ni1 P2 96.5(2)
C1 P1 Ni1 109.5(2)
C3 P1 Ni1 111.0(2)
C3 P1 C1 105.6(3)
C3 P1 C5 104.1(3)
C5 P1 Ni1 120.4(2)
C5 P1 C1 105.1(3)
C2 P2 Ni1 110.3(2)
C2 P2 C13 104.6(3)
C4 P2 Ni1 111.1(2)
C4 P2 C2 105.6(3)
C4 P2 C13 104.7(3)
C13 P2 Ni1 119.5(2)
C1 N1 C2 111.4(5)
C1 N1 C9 114.7(5)
C2 N1 C9 114.0(5)
C3 N2 C4 107.9(4)
C3 N2 C17 115.6(5)
C17 N2 C4 114.4(5)
C21 N3 Ni1 167.5(7)
C23 N4 Ni1 167.3(8)
P1 C1 H1A 109.7
P1 C1 H1B 109.7
N1 C1 P1 109.8(4)
N1 C1 H1A 109.7
N1 C1 H1B 109.7
H1A C1 H1B 108.2
P2 C2 H2A 109.8
P2 C2 H2B 109.8
N1 C2 P2 109.4(4)
N1 C2 H2A 109.8
N1 C2 H2B 109.8
H2A C2 H2B 108.2
P1 C3 H3A 109.7
P1 C3 H3B 109.7
N2 C3 P1 110.0(4)
N2 C3 H3A 109.7
N2 C3 H3B 109.7
H3A C3 H3B 108.2
P2 C4 H4A 109.7
P2 C4 H4B 109.7
N2 C4 P2 109.7(4)
N2 C4 H4A 109.7
N2 C4 H4B 109.7
H4A C4 H4B 108.2
C6 C5 P1 108.7(5)
C6 C5 C8 110.7(7)
C7 C5 P1 109.4(5)
C7 C5 C6 109.2(6)
C7 C5 C8 109.4(6)
C8 C5 P1 109.5(5)
C5 C6 H6A 109.5
C5 C6 H6B 109.5
C5 C6 H6C 109.5
H6A C6 H6B 109.5
H6A C6 H6C 109.5
H6B C6 H6C 109.5
C5 C7 H7A 109.5
C5 C7 H7B 109.5
C5 C7 H7C 109.5
H7A C7 H7B 109.5
H7A C7 H7C 109.5
H7B C7 H7C 109.5
C5 C8 H8A 109.5
C5 C8 H8B 109.5
C5 C8 H8C 109.5
H8A C8 H8B 109.5
H8A C8 H8C 109.5
H8B C8 H8C 109.5
N1 C9 C10 107.4(6)
C11 C9 N1 111.2(6)
C11 C9 C10 111.8(8)
C12 C9 N1 108.2(6)
C12 C9 C10 108.3(7)
C12 C9 C11 109.9(8)
C9 C10 H10A 109.5
C9 C10 H10B 109.5
C9 C10 H10C 109.5
H10A C10 H10B 109.5
H10A C10 H10C 109.5
H10B C10 H10C 109.5
C9 C11 H11A 109.5
C9 C11 H11B 109.5
C9 C11 H11C 109.5
H11A C11 H11B 109.5
H11A C11 H11C 109.5
H11B C11 H11C 109.5
C9 C12 H12A 109.5
C9 C12 H12B 109.5
C9 C12 H12C 109.5
H12A C12 H12B 109.5
H12A C12 H12C 109.5
H12B C12 H12C 109.5
C14 C13 P2 109.4(5)
C14 C13 C15 109.2(7)
C14 C13 C16 107.2(6)
C15 C13 P2 109.7(5)
C15 C13 C16 112.9(7)
C16 C13 P2 108.4(5)
C13 C14 H14A 109.5
C13 C14 H14B 109.5
C13 C14 H14C 109.5
H14A C14 H14B 109.5
H14A C14 H14C 109.5
H14B C14 H14C 109.5
C13 C15 H15A 109.5
C13 C15 H15B 109.5
C13 C15 H15C 109.5
H15A C15 H15B 109.5
H15A C15 H15C 109.5
H15B C15 H15C 109.5
C13 C16 H16A 109.5
C13 C16 H16B 109.5
C13 C16 H16C 109.5
H16A C16 H16B 109.5
H16A C16 H16C 109.5
H16B C16 H16C 109.5
N2 C17 C18 108.6(5)
N2 C17 C19 106.7(5)
N2 C17 C20 112.7(5)
C18 C17 C19 108.5(6)
C18 C17 C20 110.4(6)
C19 C17 C20 109.7(7)
C17 C18 H18A 109.5
C17 C18 H18B 109.5
C17 C18 H18C 109.5
H18A C18 H18B 109.5
H18A C18 H18C 109.5
H18B C18 H18C 109.5
C17 C19 H19A 109.5
C17 C19 H19B 109.5
C17 C19 H19C 109.5
H19A C19 H19B 109.5
H19A C19 H19C 109.5
H19B C19 H19C 109.5
C17 C20 H20A 109.5
C17 C20 H20B 109.5
C17 C20 H20C 109.5
H20A C20 H20B 109.5
H20A C20 H20C 109.5
H20B C20 H20C 109.5
N3 C21 C22 175.6(12)
C21 C22 H22A 109.5
C21 C22 H22B 109.5
C21 C22 H22C 109.5
H22A C22 H22B 109.5
H22A C22 H22C 109.5
H22B C22 H22C 109.5
N4 C23 C24 178.0(10)
C23 C24 H24A 109.5
C23 C24 H24B 109.5
C23 C24 H24C 109.5
H24A C24 H24B 109.5
H24A C24 H24C 109.5
H24B C24 H24C 109.5
F5 B2 F7 105.5(13)
F6 B2 F5 106.2(11)
F6 B2 F7 99.8(13)
F8 B2 F5 113.0(11)
F8 B2 F6 120.5(14)
F8 B2 F7 110.0(13)
N5 C25 C26 173.8(16)
C25 C26 H26A 109.5
C25 C26 H26B 109.5
C25 C26 H26C 109.5
H26A C26 H26B 109.5
H26A C26 H26C 109.5
H26B C26 H26C 109.5
F1 B1 F2 97.2(12)
F1 B1 F4A 102.1(15)
F1 B1 F2A 95.7(15)
F2 B1 F2A 91.7(18)
F3 B1 F1 116.6(12)
F3 B1 F2 104.3(14)
F3 B1 F2A 141.1(17)
F4 B1 F1 130.0(19)
F4 B1 F4A 86(2)

loop_
_geom_bond_atom_site_label_1
_geom_bond_atom_site_label_2
_geom_bond_distance
Ni1 P1 2.1917(17)
Ni1 P2 2.1991(16)
Ni1 N3 1.899(7)
Ni1 N4 1.908(6)
P1 C1 1.866(6)
P1 C3 1.851(6)
P1 C5 1.857(7)
P2 C2 1.846(6)
P2 C4 1.845(6)
P2 C13 1.878(7)
N1 C1 1.423(8)
N1 C2 1.456(9)
N1 C9 1.531(8)
N2 C3 1.450(7)
N2 C4 1.493(8)
N2 C17 1.486(7)
N3 C21 1.125(10)
N4 C23 1.126(10)
C1 H1A 0.9900
C1 H1B 0.9900
C2 H2A 0.9900
C2 H2B 0.9900
C3 H3A 0.9900
C3 H3B 0.9900
C4 H4A 0.9900
C4 H4B 0.9900
C5 C6 1.543(10)
C5 C7 1.543(11)
C5 C8 1.546(12)
C6 H6A 0.9800
C6 H6B 0.9800
C6 H6C 0.9800
C7 H7A 0.9800
C7 H7B 0.9800
C7 H7C 0.9800
C8 H8A 0.9800
C8 H8B 0.9800
C8 H8C 0.9800
C9 C10 1.534(12)
C9 C11 1.524(12)
C9 C12 1.517(12)
C10 H10A 0.9800
C10 H10B 0.9800
C10 H10C 0.9800
C11 H11A 0.9800
C11 H11B 0.9800
C11 H11C 0.9800
C12 H12A 0.9800
C12 H12B 0.9800
C12 H12C 0.9800
C13 C14 1.526(11)
C13 C15 1.528(11)
C13 C16 1.534(10)
C14 H14A 0.9800
C14 H14B 0.9800
C14 H14C 0.9800
C15 H15A 0.9800
C15 H15B 0.9800
C15 H15C 0.9800
C16 H16A 0.9800
C16 H16B 0.9800
C16 H16C 0.9800
C17 C18 1.519(10)
C17 C19 1.528(10)
C17 C20 1.551(9)
C18 H18A 0.9800
C18 H18B 0.9800
C18 H18C 0.9800
C19 H19A 0.9800
C19 H19B 0.9800
C19 H19C 0.9800
C20 H20A 0.9800
C20 H20B 0.9800
C20 H20C 0.9800
C21 C22 1.456(12)
C22 H22A 0.9800
C22 H22B 0.9800
C22 H22C 0.9800
C23 C24 1.438(12)
C24 H24A 0.9800
C24 H24B 0.9800
C24 H24C 0.9800
F5 B2 1.380(15)
F6 B2 1.365(14)
F7 B2 1.446(18)
F8 B2 1.177(18)
N5 C25 1.27(2)
C25 C26 1.54(3)
C26 H26A 0.9800
C26 H26B 0.9800
C26 H26C 0.9800
F1 B1 1.425(16)
F2 B1 1.486(19)
B1 F3 1.29(2)
B1 F4 1.31(2)
B1 F4A 1.54(3)
B1 F2A 1.60(3)

loop_
_geom_torsion_atom_site_label_1
_geom_torsion_atom_site_label_2
_geom_torsion_atom_site_label_3
_geom_torsion_atom_site_label_4
_geom_torsion
Ni1 P1 C1 N1 74.7(5)
Ni1 P1 C3 N2 -4.2(5)
Ni1 P1 C5 C6 61.3(6)
Ni1 P1 C5 C7 -179.6(4)
Ni1 P1 C5 C8 -59.8(6)
Ni1 P2 C2 N1 -73.3(5)
Ni1 P2 C4 N2 5.0(4)
Ni1 P2 C13 C14 178.5(4)
Ni1 P2 C13 C15 -61.8(6)
Ni1 P2 C13 C16 61.9(6)
P1 Ni1 N3 C21 178(3)
N4 Ni1 N3 C21 0(3)
C1 P1 C3 N2 114.4(4)
C1 P1 C5 C6 -62.7(6)
C1 P1 C5 C7 56.4(6)
C1 P1 C5 C8 176.3(5)
C1 N1 C2 P2 74.7(6)
C1 N1 C9 C10 -56.8(8)
C1 N1 C9 C11 65.8(9)
C1 N1 C9 C12 -173.4(7)
C2 P2 C4 N2 -114.6(4)
C2 P2 C13 C14 -57.5(6)
C2 P2 C13 C15 62.2(6)
C2 P2 C13 C16 -174.1(5)
C2 N1 C1 P1 -75.4(6)
C2 N1 C9 C10 173.1(7)
C2 N1 C9 C11 -64.3(8)
C2 N1 C9 C12 56.5(8)
C3 P1 C1 N1 -45.0(5)
C3 P1 C5 C6 -173.6(5)
C3 P1 C5 C7 -54.4(5)
C3 P1 C5 C8 65.4(6)
C3 N2 C4 P2 75.7(5)
C3 N2 C17 C18 -175.6(5)
C3 N2 C17 C19 -58.8(7)
C3 N2 C17 C20 61.7(8)
C4 P2 C2 N1 46.9(5)
C4 P2 C13 C14 53.3(6)
C4 P2 C13 C15 173.0(5)
C4 P2 C13 C16 -63.3(6)
C4 N2 C3 P1 -76.0(5)
C4 N2 C17 C18 58.1(6)
C4 N2 C17 C19 174.9(6)
C4 N2 C17 C20 -64.6(8)
C5 P1 C1 N1 -154.7(5)
C5 P1 C3 N2 -135.1(4)
C9 N1 C1 P1 153.3(5)
C9 N1 C2 P2 -153.6(5)
C13 P2 C2 N1 157.1(5)
C13 P2 C4 N2 135.4(4)
C17 N2 C3 P1 154.4(4)
C17 N2 C4 P2 -154.0(4)

loop_
_smtbx_masks_void_nr
_smtbx_masks_void_average_x
_smtbx_masks_void_average_y
_smtbx_masks_void_average_z
_smtbx_masks_void_volume
_smtbx_masks_void_count_electrons
1 0.390 0.747 0.310 121.8 33.9
2 0.610 0.247 0.690 121.8 33.9
